data_1512501
loop_
_publ_author_name
'Lejaeghere, K.'
'Van Speybroeck, V.'
'Van Oost, G.'
'Cottenier, S.'

_publ_section_title
;
 Error Estimates for Solid-State Density-Functional Theory Predictions: An
 Overview by Means of the Ground-State Elemental Crystals
;
_journal_issue 1
_journal_name_full 'Critical Reviews in Solid State and Materials Sciences'
_journal_page_first 1
_journal_paper_doi 10.1080/10408436.2013.772503
_journal_volume 39
_journal_year 2014
_chemical_formula_sum Co
_space_group_IT_number 194
_symmetry_Int_Tables_number 194
_symmetry_space_group_name_Hall '-P 6c 2c'
_symmetry_space_group_name_H-M 'P 63/m m c'
_cell_angle_alpha 90
_cell_angle_beta 90
_cell_angle_gamma 120
_cell_formula_units_Z 2
_cell_length_a 2.49680
_cell_length_b 2.49680
_cell_length_c 4.03081
_cell_volume 21.762
_cod_data_source_file Co.cif
_cod_data_source_block VESTA_phase_1
_cod_struct_determination_method theoretical
_cod_database_code 1512501

loop_
_symmetry_equiv_pos_as_xyz
'x, y, z'
'-x, -y, -z'
'-y, x-y, z'
'y, -x+y, -z'
'-x+y, -x, z'
'x-y, x, -z'
'-x, -y, z+1/2'
'x, y, -z+1/2'
'y, -x+y, z+1/2'
'-y, x-y, -z+1/2'
'x-y, x, z+1/2'
'-x+y, -x, -z+1/2'
'y, x, -z'
'-y, -x, z'
'x-y, -y, -z'
'-x+y, y, z'
'-x, -x+y, -z'
'x, x-y, z'
'-y, -x, -z+1/2'
'y, x, z+1/2'
'-x+y, y, -z+1/2'
'x-y, -y, z+1/2'
'x, x-y, -z+1/2'
'-x, -x+y, z+1/2'

loop_
_atom_site_label
_atom_site_occupancy
_atom_site_fract_x
_atom_site_fract_y
_atom_site_fract_z
_atom_site_adp_type
_atom_site_B_iso_or_equiv
_atom_site_type_symbol
Co001 1.0 0.333333 0.666667 0.750000 Biso 1.000000 Co
